data_7715344
loop_
_publ_author_name
'Chowdhury, Deep'
'Goswami, Souvik'
'Krishna, Gamidi Rama'
'Mukherjee, Arup'

_publ_section_title
;
 Transfer semi-hydrogenation of terminal alkynes with a well-defined iron
 complex.
;
_journal_issue 8
_journal_name_full 'Dalton transactions (Cambridge, England : 2003)'
_journal_page_first 3484
_journal_page_last 3489
_journal_paper_doi 10.1039/d3dt03248e
_journal_volume 53
_journal_year 2024
_chemical_formula_moiety 'C30 H22 Fe N6, 2(Cl4 Fe), C H2 Cl2'
_chemical_formula_sum 'C31 H24 Cl10 Fe3 N6'
_chemical_formula_weight 1002.61
_space_group_crystal_system monoclinic
_space_group_IT_number 14
_space_group_name_Hall '-P 2ybc'
_space_group_name_H-M_alt 'P 1 21/c 1'
_atom_sites_solution_hydrogens geom
_audit_creation_date 2023-05-18
_audit_creation_method
;
Olex2 1.5
(compiled 2022.04.07 svn.rca3783a0 for OlexSys, GUI svn.r6498)
;
_audit_update_record
;
2023-06-21 deposited with the CCDC.	2024-01-15 downloaded from the CCDC.
;
_cell_angle_alpha 90
_cell_angle_beta 94.20(3)
_cell_angle_gamma 90
_cell_formula_units_Z 4
_cell_length_a 10.346(6)
_cell_length_b 8.963(5)
_cell_length_c 42.27(2)
_cell_measurement_reflns_used 9894
_cell_measurement_temperature 100(2)
_cell_measurement_theta_max 26.46
_cell_measurement_theta_min 2.27
_cell_volume 3909(4)
_computing_cell_refinement 'SAINT v8.37A (Bruker, 2015)'
_computing_data_reduction 'SAINT v8.37A (Bruker, 2015)'
_computing_molecular_graphics 'Olex2 1.5 (Dolomanov et al., 2009)'
_computing_publication_material 'Olex2 1.5 (Dolomanov et al., 2009)'
_computing_structure_refinement 'SHELXL 2018/3 (Sheldrick, 2015)'
_computing_structure_solution 'SHELXT 2014/5 (Sheldrick, 2014)'
_diffrn_ambient_temperature 100.00
_diffrn_measured_fraction_theta_full 0.997
_diffrn_measured_fraction_theta_max 0.996
_diffrn_measurement_device_type 'Bruker APEX-II CCD'
_diffrn_measurement_method '\f and \w scans'
_diffrn_radiation_type MoK\a
_diffrn_radiation_wavelength 0.71073
_diffrn_reflns_av_R_equivalents 0.1268
_diffrn_reflns_av_unetI/netI 0.0634
_diffrn_reflns_Laue_measured_fraction_full 0.997
_diffrn_reflns_Laue_measured_fraction_max 0.996
_diffrn_reflns_limit_h_max 13
_diffrn_reflns_limit_h_min -13
_diffrn_reflns_limit_k_max 11
_diffrn_reflns_limit_k_min -11
_diffrn_reflns_limit_l_max 54
_diffrn_reflns_limit_l_min -54
_diffrn_reflns_number 111863
_diffrn_reflns_point_group_measured_fraction_full 0.997
_diffrn_reflns_point_group_measured_fraction_max 0.996
_diffrn_reflns_theta_full 25.242
_diffrn_reflns_theta_max 27.000
_diffrn_reflns_theta_min 2.133
_diffrn_source_current 1.4
_diffrn_source_power 0.07
_diffrn_source_voltage 50.0
_diffrn_standards_number 0
_exptl_absorpt_coefficient_mu 1.815
_exptl_absorpt_correction_T_max 0.7456
_exptl_absorpt_correction_T_min 0.6008
_exptl_absorpt_correction_type none
_exptl_absorpt_process_details
;
SADABS-2014/5 (Bruker,2014/5) was used for absorption correction.
wR2(int) was 0.1136 before and 0.0831 after correction.
The Ratio of minimum to maximum transmission is 0.8058.
The \l/2 correction factor is Not present.
;
_exptl_crystal_colour Brown
_exptl_crystal_density_diffrn 1.704
_exptl_crystal_description Needle
_exptl_crystal_F_000 2000
_exptl_crystal_size_max 0.19
_exptl_crystal_size_mid 0.1
_exptl_crystal_size_min 0.09
_refine_diff_density_max 0.986
_refine_diff_density_min -0.689
_refine_diff_density_rms 0.124
_refine_ls_extinction_method none
_refine_ls_goodness_of_fit_ref 1.133
_refine_ls_hydrogen_treatment constr
_refine_ls_matrix_type full
_refine_ls_number_parameters 451
_refine_ls_number_reflns 8523
_refine_ls_number_restraints 0
_refine_ls_restrained_S_all 1.133
_refine_ls_R_factor_all 0.1141
_refine_ls_R_factor_gt 0.0816
_refine_ls_shift/su_max 0.000
_refine_ls_shift/su_mean 0.000
_refine_ls_structure_factor_coef Fsqd
_refine_ls_weighting_details 'w=1/[\s^2^(Fo^2^)+(0.0282P)^2^+31.8547P] where P=(Fo^2^+2Fc^2^)/3'
_refine_ls_weighting_scheme calc
_refine_ls_wR_factor_gt 0.1543
_refine_ls_wR_factor_ref 0.1666
_reflns_Friedel_coverage 0.000
_reflns_number_gt 6297
_reflns_number_total 8523
_reflns_threshold_expression 'I > 2\s(I)'
_cod_data_source_file d3dt03248e2.cif
_cod_data_source_block fe3
_cod_database_code 7715344
_shelx_shelxl_version_number 2018/3
_shelx_space_group_comment
;
The symmetry employed for this shelxl refinement is uniquely defined
by the following loop, which should always be used as a source of
symmetry information in preference to the above space-group names.
They are only intended as comments.
;
_olex2_refinement_description
;
1. Fixed Uiso
 At 1.2 times of:
  All C(H) groups, All C(H,H) groups
2.a Secondary CH2 refined with riding coordinates:
 C31(H31A,H31B)
2.b Aromatic/amide H refined with riding coordinates:
 C1(H1), C2(H2), C3(H3), C4(H4), C6(H6), C8(H8), C9(H9), C10(H10), C12(H12),
 C13(H13), C14(H14), C16(H16), C17(H17), C18(H18), C19(H19), C21(H21), C23(H23),
  C24(H24), C25(H25), C27(H27), C28(H28), C29(H29)
;
_olex2_submission_special_instructions 'No special instructions were received'

loop_
_space_group_symop_operation_xyz
'x, y, z'
'-x, y+1/2, -z+1/2'
'-x, -y, -z'
'x, -y-1/2, z-1/2'

loop_
_atom_site_label
_atom_site_type_symbol
_atom_site_fract_x
_atom_site_fract_y
_atom_site_fract_z
_atom_site_U_iso_or_equiv
_atom_site_adp_type
_atom_site_occupancy
_atom_site_site_symmetry_order
_atom_site_calc_flag
_atom_site_refinement_flags_posn
_atom_site_refinement_flags_adp
_atom_site_refinement_flags_occupancy
_atom_site_disorder_assembly
_atom_site_disorder_group
C1 C 0.0321(6) 0.4579(7) 0.30728(14) 0.0222(13) Uani 1 1 d . . . . .
H1 H 0.112962 0.448135 0.298202 0.027 Uiso 1 1 calc R U . . .
C2 C -0.0769(6) 0.3965(7) 0.29128(16) 0.0286(14) Uani 1 1 d . . . . .
H2 H -0.069832 0.344296 0.271923 0.034 Uiso 1 1 calc R U . . .
C3 C -0.1958(7) 0.4121(8) 0.30375(16) 0.0313(15) Uani 1 1 d . . . . .
H3 H -0.271769 0.371893 0.292990 0.038 Uiso 1 1 calc R U . . .
C4 C -0.2024(6) 0.4864(8) 0.33182(16) 0.0314(15) Uani 1 1 d . . . . .
H4 H -0.283165 0.499346 0.340791 0.038 Uiso 1 1 calc R U . . .
C5 C -0.0897(6) 0.5423(7) 0.34698(15) 0.0243(13) Uani 1 1 d . . . . .
C6 C -0.0827(6) 0.6194(7) 0.37739(16) 0.0285(14) Uani 1 1 d . . . . .
H6 H -0.156612 0.638271 0.388852 0.034 Uiso 1 1 calc R U . . .
C7 C 0.0675(6) 0.7329(7) 0.41673(15) 0.0279(14) Uani 1 1 d . . . . .
C8 C -0.0136(8) 0.7771(9) 0.43918(17) 0.0427(19) Uani 1 1 d . . . . .
H8 H -0.104559 0.762319 0.435940 0.051 Uiso 1 1 calc R U . . .
C9 C 0.0405(8) 0.8450(9) 0.46712(18) 0.047(2) Uani 1 1 d . . . . .
H9 H -0.014884 0.877021 0.482758 0.056 Uiso 1 1 calc R U . . .
C10 C 0.1714(8) 0.8658(9) 0.47216(17) 0.045(2) Uani 1 1 d . . . . .
H10 H 0.204965 0.910406 0.491421 0.054 Uiso 1 1 calc R U . . .
C11 C 0.2590(8) 0.8221(8) 0.44923(16) 0.0349(17) Uani 1 1 d . . . . .
C12 C 0.3955(8) 0.8382(8) 0.45231(17) 0.0400(19) Uani 1 1 d . . . . .
H12 H 0.436404 0.881937 0.470918 0.048 Uiso 1 1 calc R U . . .
C13 C 0.4679(7) 0.7914(7) 0.42882(17) 0.0347(16) Uani 1 1 d . . . . .
H13 H 0.559544 0.801112 0.430763 0.042 Uiso 1 1 calc R U . . .
C14 C 0.4042(7) 0.7277(7) 0.40133(16) 0.0284(14) Uani 1 1 d . . . . .
H14 H 0.455940 0.696651 0.384867 0.034 Uiso 1 1 calc R U . . .
C15 C 0.2039(7) 0.7549(7) 0.42115(15) 0.0280(14) Uani 1 1 d . . . . .
C16 C 0.0864(7) 0.9244(7) 0.34189(17) 0.0308(15) Uani 1 1 d . . . . .
H16 H 0.023128 0.919424 0.357055 0.037 Uiso 1 1 calc R U . . .
C17 C 0.0937(7) 1.0532(8) 0.32322(17) 0.0371(17) Uani 1 1 d . . . . .
H17 H 0.037052 1.134889 0.325952 0.044 Uiso 1 1 calc R U . . .
C18 C 0.1844(8) 1.0599(8) 0.30082(18) 0.0400(18) Uani 1 1 d . . . . .
H18 H 0.188926 1.145471 0.287692 0.048 Uiso 1 1 calc R U . . .
C19 C 0.2677(7) 0.9435(8) 0.29755(16) 0.0336(16) Uani 1 1 d . . . . .
H19 H 0.332069 0.948060 0.282671 0.040 Uiso 1 1 calc R U . . .
C20 C 0.2558(6) 0.8167(7) 0.31672(15) 0.0270(14) Uani 1 1 d . . . . .
C21 C 0.3356(6) 0.6865(7) 0.31524(15) 0.0268(14) Uani 1 1 d . . . . .
H21 H 0.403344 0.677466 0.301346 0.032 Uiso 1 1 calc R U . . .
C22 C 0.3682(6) 0.4398(7) 0.33876(15) 0.0240(13) Uani 1 1 d . . . . .
C23 C 0.4621(7) 0.3796(8) 0.32139(17) 0.0339(16) Uani 1 1 d . . . . .
H23 H 0.493605 0.433710 0.304222 0.041 Uiso 1 1 calc R U . . .
C24 C 0.5114(7) 0.2371(8) 0.32921(19) 0.0389(18) Uani 1 1 d . . . . .
H24 H 0.576361 0.195301 0.317135 0.047 Uiso 1 1 calc R U . . .
C25 C 0.4675(7) 0.1574(8) 0.35395(18) 0.0374(17) Uani 1 1 d . . . . .
H25 H 0.505677 0.063606 0.359404 0.045 Uiso 1 1 calc R U . . .
C26 C 0.3671(6) 0.2119(7) 0.37137(16) 0.0290(15) Uani 1 1 d . . . . .
C27 C 0.3113(7) 0.1373(8) 0.39598(17) 0.0342(16) Uani 1 1 d . . . . .
H27 H 0.343359 0.041931 0.402444 0.041 Uiso 1 1 calc R U . . .
C28 C 0.2129(7) 0.1982(7) 0.41073(16) 0.0325(16) Uani 1 1 d . . . . .
H28 H 0.174924 0.145597 0.427214 0.039 Uiso 1 1 calc R U . . .
C29 C 0.1667(7) 0.3414(7) 0.40138(15) 0.0299(15) Uani 1 1 d . . . . .
H29 H 0.096450 0.383263 0.411623 0.036 Uiso 1 1 calc R U . . .
C30 C 0.3174(6) 0.3562(7) 0.36304(15) 0.0236(13) Uani 1 1 d . . . . .
C31 C 0.2911(9) 0.4258(9) 0.4927(2) 0.050(2) Uani 1 1 d . . . . .
H31A H 0.204863 0.460514 0.484054 0.059 Uiso 1 1 calc R U . . .
H31B H 0.319905 0.491472 0.510697 0.059 Uiso 1 1 calc R U . . .
Cl1 Cl 0.5881(2) 0.7141(3) 0.25726(5) 0.0563(6) Uani 1 1 d . . . . .
Cl2 Cl 0.7298(2) 1.0816(2) 0.26076(5) 0.0493(5) Uani 1 1 d . . . . .
Cl3 Cl 0.92495(17) 0.7693(2) 0.27584(4) 0.0364(4) Uani 1 1 d . . . . .
Cl4 Cl 0.6917(2) 0.8640(2) 0.33277(4) 0.0536(6) Uani 1 1 d . . . . .
Cl5 Cl 0.8625(2) 0.1735(2) 0.38437(5) 0.0537(6) Uani 1 1 d . . . . .
Cl6 Cl 0.63866(19) 0.4521(2) 0.40864(5) 0.0426(4) Uani 1 1 d . . . . .
Cl7 Cl 0.6612(3) 0.1004(3) 0.44836(6) 0.0683(7) Uani 1 1 d . . . . .
Cl8 Cl 0.92226(19) 0.3669(2) 0.45802(4) 0.0446(5) Uani 1 1 d . . . . .
Cl9 Cl 0.4010(2) 0.4388(2) 0.46330(5) 0.0506(5) Uani 1 1 d . . . . .
Cl10 Cl 0.2786(2) 0.2399(3) 0.50650(5) 0.0556(6) Uani 1 1 d . . . . .
Fe1 Fe 0.17172(8) 0.61761(9) 0.36188(2) 0.0198(2) Uani 1 1 d . . . . .
Fe2 Fe 0.73303(10) 0.85884(11) 0.28243(2) 0.0301(2) Uani 1 1 d . . . . .
Fe3 Fe 0.77066(11) 0.26981(12) 0.42472(3) 0.0360(3) Uani 1 1 d . . . . .
N1 N 0.0289(5) 0.5296(5) 0.33463(12) 0.0202(11) Uani 1 1 d . . . . .
N2 N 0.0343(5) 0.6602(6) 0.38749(12) 0.0261(12) Uani 1 1 d . . . . .
N3 N 0.2779(5) 0.7085(5) 0.39704(12) 0.0243(11) Uani 1 1 d . . . . .
N4 N 0.1656(5) 0.8088(6) 0.33893(12) 0.0263(12) Uani 1 1 d . . . . .
N5 N 0.3063(5) 0.5820(5) 0.33477(12) 0.0225(11) Uani 1 1 d . . . . .
N6 N 0.2188(5) 0.4192(6) 0.37862(12) 0.0254(12) Uani 1 1 d . . . . .

loop_
_atom_site_aniso_label
_atom_site_aniso_U_11
_atom_site_aniso_U_22
_atom_site_aniso_U_33
_atom_site_aniso_U_23
_atom_site_aniso_U_13
_atom_site_aniso_U_12
C1 0.017(3) 0.024(3) 0.026(3) -0.002(2) 0.003(3) 0.002(2)
C2 0.027(4) 0.028(3) 0.031(3) -0.004(3) 0.003(3) -0.001(3)
C3 0.024(4) 0.034(4) 0.035(4) -0.003(3) -0.003(3) -0.008(3)
C4 0.017(3) 0.046(4) 0.031(4) 0.002(3) 0.004(3) -0.004(3)
C5 0.022(3) 0.024(3) 0.026(3) 0.000(3) -0.001(3) 0.001(3)
C6 0.023(3) 0.029(3) 0.034(3) 0.000(3) 0.006(3) -0.007(3)
C7 0.030(4) 0.025(3) 0.029(3) -0.002(3) 0.005(3) -0.008(3)
C8 0.044(5) 0.048(5) 0.037(4) -0.014(4) 0.010(4) -0.012(4)
C9 0.046(5) 0.058(5) 0.036(4) -0.015(4) 0.011(4) -0.013(4)
C10 0.056(5) 0.049(5) 0.031(4) -0.010(4) 0.001(4) -0.018(4)
C11 0.045(5) 0.029(4) 0.029(4) -0.002(3) -0.004(3) -0.009(3)
C12 0.055(5) 0.027(4) 0.035(4) -0.002(3) -0.013(4) -0.009(3)
C13 0.028(4) 0.029(4) 0.044(4) -0.001(3) -0.011(3) -0.004(3)
C14 0.032(4) 0.018(3) 0.035(4) 0.004(3) -0.003(3) 0.003(3)
C15 0.036(4) 0.018(3) 0.031(3) -0.001(3) 0.007(3) -0.007(3)
C16 0.031(4) 0.024(3) 0.038(4) -0.002(3) 0.002(3) 0.001(3)
C17 0.039(4) 0.027(4) 0.044(4) -0.002(3) -0.007(4) 0.009(3)
C18 0.045(5) 0.033(4) 0.042(4) 0.010(3) -0.004(4) -0.002(3)
C19 0.040(4) 0.032(4) 0.027(3) 0.005(3) -0.002(3) 0.000(3)
C20 0.026(4) 0.027(3) 0.027(3) 0.001(3) 0.000(3) -0.007(3)
C21 0.017(3) 0.034(4) 0.029(3) 0.002(3) 0.003(3) -0.004(3)
C22 0.017(3) 0.021(3) 0.033(3) -0.007(3) -0.002(3) 0.002(2)
C23 0.031(4) 0.030(4) 0.040(4) 0.000(3) 0.002(3) -0.005(3)
C24 0.030(4) 0.028(4) 0.058(5) -0.006(3) 0.008(4) -0.001(3)
C25 0.033(4) 0.027(4) 0.052(4) 0.000(3) 0.003(4) 0.005(3)
C26 0.026(4) 0.021(3) 0.039(4) 0.001(3) -0.006(3) 0.000(3)
C27 0.038(4) 0.023(3) 0.041(4) 0.002(3) -0.001(3) 0.004(3)
C28 0.040(4) 0.025(3) 0.032(4) 0.005(3) 0.002(3) -0.006(3)
C29 0.034(4) 0.026(3) 0.029(3) 0.005(3) 0.000(3) 0.003(3)
C30 0.016(3) 0.022(3) 0.032(3) -0.005(3) -0.002(3) 0.001(2)
C31 0.058(6) 0.043(5) 0.049(5) 0.000(4) 0.010(4) 0.002(4)
Cl1 0.0407(12) 0.0799(16) 0.0487(12) -0.0153(11) 0.0065(10) -0.0261(11)
Cl2 0.0570(13) 0.0355(10) 0.0535(12) 0.0052(9) -0.0082(10) 0.0172(9)
Cl3 0.0330(10) 0.0366(9) 0.0397(9) 0.0083(8) 0.0042(8) 0.0081(8)
Cl4 0.0742(15) 0.0549(12) 0.0318(9) -0.0041(9) 0.0050(9) 0.0318(11)
Cl5 0.0574(14) 0.0508(12) 0.0521(12) -0.0188(10) -0.0014(10) 0.0107(10)
Cl6 0.0353(10) 0.0439(10) 0.0501(11) 0.0052(9) 0.0127(9) 0.0031(8)
Cl7 0.0753(17) 0.0584(14) 0.0679(15) 0.0213(12) -0.0164(13) -0.0389(12)
Cl8 0.0382(10) 0.0576(12) 0.0382(10) -0.0083(9) 0.0041(8) -0.0176(9)
Cl9 0.0553(13) 0.0547(12) 0.0425(11) 0.0049(9) 0.0077(10) -0.0139(10)
Cl10 0.0481(13) 0.0644(14) 0.0535(12) 0.0191(11) -0.0009(10) -0.0167(11)
Fe1 0.0181(4) 0.0157(4) 0.0257(4) 0.0015(3) 0.0017(4) -0.0009(3)
Fe2 0.0289(5) 0.0311(5) 0.0296(5) -0.0043(4) -0.0026(4) 0.0048(4)
Fe3 0.0364(6) 0.0308(5) 0.0401(6) -0.0005(5) -0.0008(5) -0.0074(5)
N1 0.019(3) 0.018(2) 0.024(3) 0.007(2) 0.004(2) -0.001(2)
N2 0.030(3) 0.023(3) 0.026(3) -0.002(2) 0.002(2) -0.005(2)
N3 0.025(3) 0.017(2) 0.030(3) 0.002(2) -0.002(2) -0.001(2)
N4 0.026(3) 0.023(3) 0.029(3) -0.003(2) -0.005(2) 0.004(2)
N5 0.015(3) 0.020(3) 0.031(3) 0.000(2) -0.003(2) -0.005(2)
N6 0.025(3) 0.022(3) 0.029(3) 0.000(2) 0.000(2) -0.001(2)

loop_
_atom_type_symbol
_atom_type_description
_atom_type_scat_dispersion_real
_atom_type_scat_dispersion_imag
_atom_type_scat_source
C C 0.0033 0.0016 'International Tables Vol C Tables 4.2.6.8 and 6.1.1.4'
H H 0.0000 0.0000 'International Tables Vol C Tables 4.2.6.8 and 6.1.1.4'
Cl Cl 0.1484 0.1585 'International Tables Vol C Tables 4.2.6.8 and 6.1.1.4'
Fe Fe 0.3463 0.8444 'International Tables Vol C Tables 4.2.6.8 and 6.1.1.4'
N N 0.0061 0.0033 'International Tables Vol C Tables 4.2.6.8 and 6.1.1.4'

loop_
_geom_angle_atom_site_label_1
_geom_angle_atom_site_label_2
_geom_angle_atom_site_label_3
_geom_angle
_geom_angle_site_symmetry_1
_geom_angle_site_symmetry_3
_geom_angle_publ_flag
C2 C1 H1 118.4 . . ?
N1 C1 H1 118.4 . . ?
N1 C1 C2 123.2(6) . . ?
C1 C2 H2 120.3 . . ?
C3 C2 C1 119.3(6) . . ?
C3 C2 H2 120.3 . . ?
C2 C3 H3 120.5 . . ?
C4 C3 C2 118.9(6) . . ?
C4 C3 H3 120.5 . . ?
C3 C4 H4 120.5 . . ?
C3 C4 C5 119.0(6) . . ?
C5 C4 H4 120.5 . . ?
C4 C5 C6 124.5(6) . . ?
N1 C5 C4 122.7(6) . . ?
N1 C5 C6 112.7(5) . . ?
C5 C6 H6 123.0 . . ?
N2 C6 C5 114.0(6) . . ?
N2 C6 H6 123.0 . . ?
C8 C7 C15 121.4(6) . . ?
C8 C7 N2 128.0(6) . . ?
N2 C7 C15 110.7(6) . . ?
C7 C8 H8 120.7 . . ?
C7 C8 C9 118.7(7) . . ?
C9 C8 H8 120.7 . . ?
C8 C9 H9 119.4 . . ?
C10 C9 C8 121.2(7) . . ?
C10 C9 H9 119.4 . . ?
C9 C10 H10 119.1 . . ?
C9 C10 C11 121.8(7) . . ?
C11 C10 H10 119.1 . . ?
C12 C11 C10 126.0(6) . . ?
C15 C11 C10 116.7(7) . . ?
C15 C11 C12 117.3(7) . . ?
C11 C12 H12 119.9 . . ?
C13 C12 C11 120.2(6) . . ?
C13 C12 H12 119.9 . . ?
C12 C13 H13 120.7 . . ?
C12 C13 C14 118.6(7) . . ?
C14 C13 H13 120.7 . . ?
C13 C14 H14 117.8 . . ?
N3 C14 C13 124.3(7) . . ?
N3 C14 H14 117.8 . . ?
C11 C15 C7 120.3(6) . . ?
N3 C15 C7 117.3(6) . . ?
N3 C15 C11 122.4(6) . . ?
C17 C16 H16 119.1 . . ?
N4 C16 H16 119.1 . . ?
N4 C16 C17 121.9(7) . . ?
C16 C17 H17 120.4 . . ?
C18 C17 C16 119.2(7) . . ?
C18 C17 H17 120.4 . . ?
C17 C18 H18 120.0 . . ?
C19 C18 C17 120.1(7) . . ?
C19 C18 H18 120.0 . . ?
C18 C19 H19 120.8 . . ?
C18 C19 C20 118.5(7) . . ?
C20 C19 H19 120.8 . . ?
C19 C20 C21 123.9(6) . . ?
N4 C20 C19 121.9(6) . . ?
N4 C20 C21 114.2(5) . . ?
C20 C21 H21 123.3 . . ?
N5 C21 C20 113.4(6) . . ?
N5 C21 H21 123.3 . . ?
C23 C22 C30 120.0(6) . . ?
C23 C22 N5 128.1(6) . . ?
C30 C22 N5 111.9(5) . . ?
C22 C23 H23 120.3 . . ?
C22 C23 C24 119.4(7) . . ?
C24 C23 H23 120.3 . . ?
C23 C24 H24 119.4 . . ?
C25 C24 C23 121.2(7) . . ?
C25 C24 H24 119.4 . . ?
C24 C25 H25 119.4 . . ?
C24 C25 C26 121.2(7) . . ?
C26 C25 H25 119.4 . . ?
C25 C26 C30 117.0(6) . . ?
C27 C26 C25 125.9(6) . . ?
C27 C26 C30 117.2(6) . . ?
C26 C27 H27 119.4 . . ?
C28 C27 C26 121.2(6) . . ?
C28 C27 H27 119.4 . . ?
C27 C28 H28 120.4 . . ?
C27 C28 C29 119.3(6) . . ?
C29 C28 H28 120.4 . . ?
C28 C29 H29 119.0 . . ?
N6 C29 C28 122.0(6) . . ?
N6 C29 H29 119.0 . . ?
C22 C30 C26 121.1(6) . . ?
N6 C30 C22 117.5(5) . . ?
N6 C30 C26 121.4(6) . . ?
H31A C31 H31B 108.0 . . ?
Cl9 C31 H31A 109.4 . . ?
Cl9 C31 H31B 109.4 . . ?
Cl9 C31 Cl10 111.3(5) . . ?
Cl10 C31 H31A 109.4 . . ?
Cl10 C31 H31B 109.4 . . ?
N2 Fe1 N1 81.5(2) . . ?
N2 Fe1 N3 83.4(2) . . ?
N2 Fe1 N4 96.2(2) . . ?
N2 Fe1 N5 177.2(2) . . ?
N2 Fe1 N6 98.9(2) . . ?
N3 Fe1 N1 164.7(2) . . ?
N3 Fe1 N4 90.5(2) . . ?
N3 Fe1 N6 89.6(2) . . ?
N4 Fe1 N1 93.7(2) . . ?
N5 Fe1 N1 97.6(2) . . ?
N5 Fe1 N3 97.6(2) . . ?
N5 Fe1 N4 81.2(2) . . ?
N5 Fe1 N6 83.8(2) . . ?
N6 Fe1 N1 90.2(2) . . ?
N6 Fe1 N4 164.8(2) . . ?
Cl1 Fe2 Cl4 107.84(10) . . ?
Cl2 Fe2 Cl1 110.23(10) . . ?
Cl2 Fe2 Cl4 112.71(9) . . ?
Cl3 Fe2 Cl1 108.45(10) . . ?
Cl3 Fe2 Cl2 105.54(9) . . ?
Cl3 Fe2 Cl4 112.01(9) . . ?
Cl5 Fe3 Cl6 110.28(10) . . ?
Cl5 Fe3 Cl8 108.88(10) . . ?
Cl6 Fe3 Cl8 107.42(10) . . ?
Cl7 Fe3 Cl5 110.60(11) . . ?
Cl7 Fe3 Cl6 109.07(11) . . ?
Cl7 Fe3 Cl8 110.53(10) . . ?
C1 N1 C5 116.9(5) . . ?
C1 N1 Fe1 129.7(4) . . ?
C5 N1 Fe1 113.4(4) . . ?
C6 N2 C7 125.0(6) . . ?
C6 N2 Fe1 118.3(4) . . ?
C7 N2 Fe1 116.6(4) . . ?
C14 N3 C15 117.2(6) . . ?
C14 N3 Fe1 130.8(5) . . ?
C15 N3 Fe1 111.9(4) . . ?
C16 N4 C20 118.5(6) . . ?
C16 N4 Fe1 129.0(5) . . ?
C20 N4 Fe1 112.5(4) . . ?
C21 N5 C22 126.4(6) . . ?
C21 N5 Fe1 118.7(4) . . ?
C22 N5 Fe1 114.9(4) . . ?
C29 N6 C30 118.9(6) . . ?
C29 N6 Fe1 129.2(5) . . ?
C30 N6 Fe1 111.9(4) . . ?

loop_
_geom_bond_atom_site_label_1
_geom_bond_atom_site_label_2
_geom_bond_distance
_geom_bond_site_symmetry_2
_geom_bond_publ_flag
C1 H1 0.9500 . ?
C1 C2 1.385(9) . ?
C1 N1 1.325(8) . ?
C2 H2 0.9500 . ?
C2 C3 1.381(9) . ?
C3 H3 0.9500 . ?
C3 C4 1.367(9) . ?
C4 H4 0.9500 . ?
C4 C5 1.382(9) . ?
C5 C6 1.457(9) . ?
C5 N1 1.373(8) . ?
C6 H6 0.9500 . ?
C6 N2 1.306(8) . ?
C7 C8 1.371(10) . ?
C7 C15 1.423(9) . ?
C7 N2 1.417(8) . ?
C8 H8 0.9500 . ?
C8 C9 1.408(10) . ?
C9 H9 0.9500 . ?
C9 C10 1.368(11) . ?
C10 H10 0.9500 . ?
C10 C11 1.429(11) . ?
C11 C12 1.416(11) . ?
C11 C15 1.414(9) . ?
C12 H12 0.9500 . ?
C12 C13 1.353(10) . ?
C13 H13 0.9500 . ?
C13 C14 1.413(9) . ?
C14 H14 0.9500 . ?
C14 N3 1.317(8) . ?
C15 N3 1.383(8) . ?
C16 H16 0.9500 . ?
C16 C17 1.404(10) . ?
C16 N4 1.332(8) . ?
C17 H17 0.9500 . ?
C17 C18 1.382(10) . ?
C18 H18 0.9500 . ?
C18 C19 1.366(10) . ?
C19 H19 0.9500 . ?
C19 C20 1.406(9) . ?
C20 C21 1.434(9) . ?
C20 N4 1.373(8) . ?
C21 H21 0.9500 . ?
C21 N5 1.299(8) . ?
C22 C23 1.370(9) . ?
C22 C30 1.404(9) . ?
C22 N5 1.431(8) . ?
C23 H23 0.9500 . ?
C23 C24 1.406(10) . ?
C24 H24 0.9500 . ?
C24 C25 1.371(10) . ?
C25 H25 0.9500 . ?
C25 C26 1.404(10) . ?
C26 C27 1.396(10) . ?
C26 C30 1.426(8) . ?
C27 H27 0.9500 . ?
C27 C28 1.348(10) . ?
C28 H28 0.9500 . ?
C28 C29 1.415(9) . ?
C29 H29 0.9500 . ?
C29 N6 1.334(8) . ?
C30 N6 1.375(8) . ?
C31 H31A 0.9900 . ?
C31 H31B 0.9900 . ?
C31 Cl9 1.749(8) . ?
C31 Cl10 1.773(8) . ?
Cl1 Fe2 2.198(2) . ?
Cl2 Fe2 2.196(2) . ?
Cl3 Fe2 2.178(2) . ?
Cl4 Fe2 2.202(2) . ?
Cl5 Fe3 2.190(3) . ?
Cl6 Fe3 2.204(2) . ?
Cl7 Fe3 2.180(2) . ?
Cl8 Fe3 2.208(2) . ?
Fe1 N1 1.971(5) . ?
Fe1 N2 1.888(5) . ?
Fe1 N3 1.960(5) . ?
Fe1 N4 1.968(5) . ?
Fe1 N5 1.894(5) . ?
Fe1 N6 1.962(5) . ?

loop_
_geom_torsion_atom_site_label_1
_geom_torsion_atom_site_label_2
_geom_torsion_atom_site_label_3
_geom_torsion_atom_site_label_4
_geom_torsion
_geom_torsion_site_symmetry_1
_geom_torsion_site_symmetry_2
_geom_torsion_site_symmetry_3
_geom_torsion_site_symmetry_4
_geom_torsion_publ_flag
C1 C2 C3 C4 -0.8(10) . . . . ?
C2 C1 N1 C5 -0.3(9) . . . . ?
C2 C1 N1 Fe1 177.4(5) . . . . ?
C2 C3 C4 C5 -0.6(10) . . . . ?
C3 C4 C5 C6 -178.1(6) . . . . ?
C3 C4 C5 N1 1.6(10) . . . . ?
C4 C5 C6 N2 178.8(6) . . . . ?
C4 C5 N1 C1 -1.1(9) . . . . ?
C4 C5 N1 Fe1 -179.2(5) . . . . ?
C5 C6 N2 C7 -178.1(6) . . . . ?
C5 C6 N2 Fe1 0.9(8) . . . . ?
C6 C5 N1 C1 178.6(5) . . . . ?
C6 C5 N1 Fe1 0.5(6) . . . . ?
C7 C8 C9 C10 -0.6(13) . . . . ?
C7 C15 N3 C14 -179.4(6) . . . . ?
C7 C15 N3 Fe1 -1.0(7) . . . . ?
C8 C7 C15 C11 0.7(10) . . . . ?
C8 C7 C15 N3 -179.1(6) . . . . ?
C8 C7 N2 C6 -1.9(11) . . . . ?
C8 C7 N2 Fe1 179.2(6) . . . . ?
C8 C9 C10 C11 1.1(13) . . . . ?
C9 C10 C11 C12 -179.7(8) . . . . ?
C9 C10 C11 C15 -0.6(11) . . . . ?
C10 C11 C12 C13 179.7(7) . . . . ?
C10 C11 C15 C7 -0.2(10) . . . . ?
C10 C11 C15 N3 179.6(6) . . . . ?
C11 C12 C13 C14 0.4(10) . . . . ?
C11 C15 N3 C14 0.8(9) . . . . ?
C11 C15 N3 Fe1 179.2(5) . . . . ?
C12 C11 C15 C7 178.9(6) . . . . ?
C12 C11 C15 N3 -1.3(10) . . . . ?
C12 C13 C14 N3 -1.0(10) . . . . ?
C13 C14 N3 C15 0.3(9) . . . . ?
C13 C14 N3 Fe1 -177.7(5) . . . . ?
C15 C7 C8 C9 -0.3(11) . . . . ?
C15 C7 N2 C6 177.1(6) . . . . ?
C15 C7 N2 Fe1 -1.9(7) . . . . ?
C15 C11 C12 C13 0.6(10) . . . . ?
C16 C17 C18 C19 -1.6(11) . . . . ?
C17 C16 N4 C20 -0.6(10) . . . . ?
C17 C16 N4 Fe1 -179.2(5) . . . . ?
C17 C18 C19 C20 1.9(11) . . . . ?
C18 C19 C20 C21 179.0(6) . . . . ?
C18 C19 C20 N4 -1.6(10) . . . . ?
C19 C20 C21 N5 -179.0(6) . . . . ?
C19 C20 N4 C16 0.9(9) . . . . ?
C19 C20 N4 Fe1 179.7(5) . . . . ?
C20 C21 N5 C22 -180.0(5) . . . . ?
C20 C21 N5 Fe1 -1.6(7) . . . . ?
C21 C20 N4 C16 -179.6(6) . . . . ?
C21 C20 N4 Fe1 -0.8(7) . . . . ?
C22 C23 C24 C25 -0.2(11) . . . . ?
C22 C30 N6 C29 178.7(6) . . . . ?
C22 C30 N6 Fe1 0.5(7) . . . . ?
C23 C22 C30 C26 3.8(9) . . . . ?
C23 C22 C30 N6 -176.8(6) . . . . ?
C23 C22 N5 C21 -6.0(10) . . . . ?
C23 C22 N5 Fe1 175.6(6) . . . . ?
C23 C24 C25 C26 3.2(11) . . . . ?
C24 C25 C26 C27 177.0(7) . . . . ?
C24 C25 C26 C30 -2.7(10) . . . . ?
C25 C26 C27 C28 -178.4(7) . . . . ?
C25 C26 C30 C22 -0.8(9) . . . . ?
C25 C26 C30 N6 179.8(6) . . . . ?
C26 C27 C28 C29 -1.0(11) . . . . ?
C26 C30 N6 C29 -1.9(9) . . . . ?
C26 C30 N6 Fe1 180.0(5) . . . . ?
C27 C26 C30 C22 179.5(6) . . . . ?
C27 C26 C30 N6 0.1(9) . . . . ?
C27 C28 C29 N6 -0.9(10) . . . . ?
C28 C29 N6 C30 2.3(9) . . . . ?
C28 C29 N6 Fe1 -179.9(5) . . . . ?
C30 C22 C23 C24 -3.3(10) . . . . ?
C30 C22 N5 C21 176.8(6) . . . . ?
C30 C22 N5 Fe1 -1.6(6) . . . . ?
C30 C26 C27 C28 1.3(10) . . . . ?
N1 C1 C2 C3 1.3(10) . . . . ?
N1 C5 C6 N2 -0.9(8) . . . . ?
N1 Fe1 N2 C6 -0.5(5) . . . . ?
N1 Fe1 N2 C7 178.5(5) . . . . ?
N1 Fe1 N5 C21 93.6(5) . . . . ?
N1 Fe1 N5 C22 -87.9(4) . . . . ?
N2 C7 C8 C9 178.5(7) . . . . ?
N2 C7 C15 C11 -178.3(6) . . . . ?
N2 C7 C15 N3 1.9(8) . . . . ?
N3 Fe1 N2 C6 -177.9(5) . . . . ?
N3 Fe1 N2 C7 1.1(4) . . . . ?
N3 Fe1 N5 C21 -88.3(5) . . . . ?
N3 Fe1 N5 C22 90.2(4) . . . . ?
N4 C16 C17 C18 0.9(11) . . . . ?
N4 C20 C21 N5 1.5(8) . . . . ?
N4 Fe1 N2 C6 92.3(5) . . . . ?
N4 Fe1 N2 C7 -88.6(5) . . . . ?
N4 Fe1 N5 C21 1.0(5) . . . . ?
N4 Fe1 N5 C22 179.5(4) . . . . ?
N5 C22 C23 C24 179.8(6) . . . . ?
N5 C22 C30 C26 -178.8(5) . . . . ?
N5 C22 C30 N6 0.6(8) . . . . ?
N6 Fe1 N2 C6 -89.4(5) . . . . ?
N6 Fe1 N2 C7 89.7(5) . . . . ?
N6 Fe1 N5 C21 -177.0(5) . . . . ?
N6 Fe1 N5 C22 1.5(4) . . . . ?
